data_7005195
loop_
_publ_author_name
'Jim\'enez, Claudio A'
'Belmar, Julio B.'
'Alderete, Joel'
'Delgado, Fernando S.'
'L\'opez-Rodr\'iguez, Mat\'ias'
'Pe\~na, Octavio'
'Julve, Miguel'
'Ruiz-Perez, Catalina'

_publ_section_title
;
 New anionic cobalt complexes using highly hindered bis-amides with
 varying donor abilities as ligands.
;
_journal_issue 21
_journal_name_full 'Dalton transactions (Cambridge, England : 2003)'
_journal_page_first 2135
_journal_page_last 2144
_journal_paper_doi 10.1039/b617604f
_journal_year 2007
_chemical_formula_sum 'C43 H56 N2 O5'
_chemical_formula_weight 680.90
_chemical_name_systematic
;
?
;
_space_group_IT_number 2
_symmetry_cell_setting triclinic
_symmetry_Int_Tables_number 2
_symmetry_space_group_name_Hall '-P 1'
_symmetry_space_group_name_H-M 'P -1'
_atom_sites_solution_hydrogens geom
_atom_sites_solution_primary direct
_atom_sites_solution_secondary difmap
_audit_creation_method SHELXL-97
_cell_angle_alpha 77.855(4)
_cell_angle_beta 76.457(4)
_cell_angle_gamma 64.830(5)
_cell_formula_units_Z 2
_cell_length_a 10.0272(9)
_cell_length_b 10.7263(7)
_cell_length_c 21.2662(8)
_cell_measurement_temperature 293(2)
_cell_volume 1996.5(2)
_computing_cell_refinement 'Dirax/lsq (Duisenberg & Schreurs, 1989-2000)'
_computing_data_collection 'Collect (Nonius BV, 1997-2000)'
_computing_data_reduction 'EvalCCD (Duisenberg & Schreurs 1990-2000)'
_computing_molecular_graphics 'Ortep-3 for Windows (Farrugia, 1997)'
_computing_publication_material 'WinGX publication routines (Farrugia, 1999)'
_computing_structure_refinement 'SHELXL-97 (Sheldrick, 1997)'
_computing_structure_solution 'SHELXS-97 (Sheldrick, 1997)'
_diffrn_ambient_temperature 293(2)
_diffrn_detector 'CCD plate'
_diffrn_detector_area_resol_mean 9
_diffrn_measured_fraction_theta_full 0.942
_diffrn_measured_fraction_theta_max 0.942
_diffrn_measurement_device '95mm CCD camera on \k-goniostat'
_diffrn_measurement_device_type KappaCCD
_diffrn_measurement_method 'CCD rotation images, thick slices'
_diffrn_radiation_monochromator 'horizonally mounted graphite crystal'
_diffrn_radiation_probe x-ray
_diffrn_radiation_source 'fine-focus sealed tube'
_diffrn_radiation_type Mok\a
_diffrn_radiation_wavelength 0.71073
_diffrn_reflns_av_R_equivalents 0.0494
_diffrn_reflns_av_sigmaI/netI 0.1082
_diffrn_reflns_limit_h_max 13
_diffrn_reflns_limit_h_min -9
_diffrn_reflns_limit_k_max 13
_diffrn_reflns_limit_k_min -10
_diffrn_reflns_limit_l_max 27
_diffrn_reflns_limit_l_min -26
_diffrn_reflns_number 22091
_diffrn_reflns_theta_full 27.49
_diffrn_reflns_theta_max 27.49
_diffrn_reflns_theta_min 6.42
_diffrn_source 'Enraf Nonius FR590'
_exptl_absorpt_coefficient_mu 0.073
_exptl_absorpt_correction_type none
_exptl_crystal_colour colourless
_exptl_crystal_density_diffrn 1.133
_exptl_crystal_density_method 'not measured'
_exptl_crystal_description prism
_exptl_crystal_F_000 736
_exptl_crystal_size_max 0.4
_exptl_crystal_size_mid 0.24
_exptl_crystal_size_min 0.18
_refine_diff_density_max 1.268
_refine_diff_density_min -0.352
_refine_diff_density_rms 0.051
_refine_ls_extinction_method none
_refine_ls_goodness_of_fit_ref 1.039
_refine_ls_hydrogen_treatment mixed
_refine_ls_matrix_type full
_refine_ls_number_parameters 507
_refine_ls_number_reflns 8627
_refine_ls_number_restraints 0
_refine_ls_restrained_S_all 1.039
_refine_ls_R_factor_all 0.1988
_refine_ls_R_factor_gt 0.0973
_refine_ls_shift/su_max 0.000
_refine_ls_shift/su_mean 0.000
_refine_ls_structure_factor_coef Fsqd
_refine_ls_weighting_details 'calc w=1/[\s^2^(Fo^2^)+(0.1657P)^2^+0.3336P] where P=(Fo^2^+2Fc^2^)/3'
_refine_ls_weighting_scheme calc
_refine_ls_wR_factor_gt 0.2565
_refine_ls_wR_factor_ref 0.3123
_reflns_number_gt 3963
_reflns_number_total 8627
_reflns_threshold_expression >2sigma(I)
_cod_data_source_file b617604f.txt
_cod_data_source_block compound_4
_cod_database_code 7005195

loop_
_symmetry_equiv_pos_as_xyz
'x, y, z'
'-x, -y, -z'

loop_
_atom_site_label
_atom_site_type_symbol
_atom_site_fract_x
_atom_site_fract_y
_atom_site_fract_z
_atom_site_U_iso_or_equiv
_atom_site_adp_type
_atom_site_occupancy
_atom_site_symmetry_multiplicity
_atom_site_calc_flag
_atom_site_refinement_flags
_atom_site_disorder_assembly
_atom_site_disorder_group
O1C O 0.7320(4) 1.4020(3) 0.15325(17) 0.0841(10) Uani 1 1 d . . .
C1C C 0.7102(5) 1.5037(5) 0.1123(3) 0.0821(16) Uani 1 1 d . . .
C2C C 0.6533(8) 1.5108(6) 0.0525(4) 0.125(2) Uani 1 1 d . . .
H2C1 H 0.6208 1.4365 0.0574 0.188 Uiso 1 1 calc R . .
H2C2 H 0.7315 1.5022 0.0156 0.188 Uiso 1 1 calc R . .
H2C3 H 0.5708 1.5982 0.0461 0.188 Uiso 1 1 calc R . .
C3C C 0.7402(8) 1.6217(6) 0.1213(4) 0.138(3) Uani 1 1 d . . .
H3C1 H 0.7549 1.6118 0.1654 0.207 Uiso 1 1 calc R . .
H3C2 H 0.6568 1.7070 0.1125 0.207 Uiso 1 1 calc R . .
H3C3 H 0.8284 1.6231 0.0919 0.207 Uiso 1 1 calc R . .
H6 H 1.149(4) 1.008(4) 0.1774(16) 0.044(9) Uiso 1 1 d . . .
H11 H 0.768(4) 1.199(4) -0.111(2) 0.056(11) Uiso 1 1 d . . .
H1N H 0.994(4) 1.096(4) 0.1176(18) 0.039(10) Uiso 1 1 d . . .
H20 H 0.747(4) 1.233(4) 0.2619(18) 0.048(10) Uiso 1 1 d . . .
H4 H 1.293(4) 1.151(3) 0.2989(17) 0.041(9) Uiso 1 1 d . . .
H17 H 0.581(5) 1.136(5) -0.053(2) 0.082(13) Uiso 1 1 d . . .
H22 H 0.747(4) 1.097(4) 0.444(2) 0.062(12) Uiso 1 1 d . . .
H15 H 0.521(5) 1.088(5) 0.148(2) 0.083(15) Uiso 1 1 d . . .
H1O H 1.109(7) 1.426(7) 0.096(3) 0.13(3) Uiso 1 1 d . . .
H2N H 0.746(4) 1.198(4) 0.1730(18) 0.048(11) Uiso 1 1 d . . .
H16 H 0.432(6) 1.097(5) 0.060(2) 0.089(15) Uiso 1 1 d . . .
H10 H 0.989(5) 1.228(5) -0.125(2) 0.075(13) Uiso 1 1 d . . .
H2O H 0.792(5) 0.809(5) 0.275(3) 0.085(15) Uiso 1 1 d . . .
H9 H 1.098(5) 1.193(4) -0.0307(19) 0.064(12) Uiso 1 1 d . . .
C1 C 1.1324(4) 1.2105(3) 0.15070(17) 0.0410(8) Uani 1 1 d . . .
C2 C 1.1613(4) 1.3156(4) 0.16737(18) 0.0447(9) Uani 1 1 d . . .
C3 C 1.2187(4) 1.2964(4) 0.22434(18) 0.0446(9) Uani 1 1 d . . .
C4 C 1.2543(4) 1.1663(4) 0.2603(2) 0.0464(9) Uani 1 1 d . . .
C5 C 1.2337(4) 1.0567(3) 0.24468(17) 0.0419(8) Uani 1 1 d . . .
C6 C 1.1706(4) 1.0818(4) 0.19024(18) 0.0432(8) Uani 1 1 d . . .
C7 C 1.0646(4) 1.2383(4) 0.09201(17) 0.0451(9) Uani 1 1 d . . .
C8 C 0.9324(4) 1.1639(3) 0.03288(15) 0.0398(8) Uani 1 1 d . . .
C9 C 1.0019(5) 1.1893(4) -0.02884(18) 0.0531(10) Uani 1 1 d . . .
C10 C 0.9383(6) 1.2057(4) -0.0832(2) 0.0628(12) Uani 1 1 d . . .
C11 C 0.8097(6) 1.1890(4) -0.0756(2) 0.0614(12) Uani 1 1 d . . .
C12 C 0.7358(4) 1.1566(3) -0.01282(18) 0.0483(9) Uani 1 1 d . . .
C13 C 0.7948(4) 1.1466(3) 0.04386(16) 0.0399(8) Uani 1 1 d . . .
C14 C 0.7093(4) 1.1215(3) 0.10551(17) 0.0434(8) Uani 1 1 d . . .
C15 C 0.5814(5) 1.1031(5) 0.1084(2) 0.0605(11) Uani 1 1 d . . .
C16 C 0.5285(6) 1.1070(5) 0.0529(3) 0.0700(13) Uani 1 1 d . . .
C17 C 0.6046(5) 1.1333(4) -0.0065(2) 0.0637(12) Uani 1 1 d . . .
C18 C 0.7617(4) 1.0152(4) 0.21530(16) 0.0428(8) Uani 1 1 d . . .
C19 C 0.7637(4) 1.0372(4) 0.28124(16) 0.0419(8) Uani 1 1 d . . .
C20 C 0.7516(4) 1.1641(4) 0.29493(19) 0.0452(9) Uani 1 1 d . . .
C21 C 0.7478(4) 1.1854(4) 0.35684(18) 0.0502(9) Uani 1 1 d . . .
C22 C 0.7574(5) 1.0729(5) 0.4057(2) 0.0578(11) Uani 1 1 d . . .
C23 C 0.7728(4) 0.9441(4) 0.39624(18) 0.0550(10) Uani 1 1 d . . .
C24 C 0.7756(4) 0.9270(4) 0.33190(17) 0.0460(9) Uani 1 1 d . . .
C25 C 1.2825(4) 0.9149(4) 0.2863(2) 0.0524(10) Uani 1 1 d . . .
C26 C 1.2129(13) 0.8294(8) 0.2780(5) 0.198(5) Uani 1 1 d . . .
H26A H 1.1120 0.8862 0.2712 0.297 Uiso 1 1 calc R . .
H26B H 1.2124 0.7635 0.3163 0.297 Uiso 1 1 calc R . .
H26C H 1.2673 0.7808 0.2409 0.297 Uiso 1 1 calc R . .
C27 C 1.1936(14) 0.9364(9) 0.3580(4) 0.180(4) Uani 1 1 d . . .
H27A H 1.0885 0.9692 0.3575 0.271 Uiso 1 1 calc R . .
H27B H 1.2128 1.0034 0.3741 0.271 Uiso 1 1 calc R . .
H27C H 1.2256 0.8497 0.3858 0.271 Uiso 1 1 calc R . .
C28 C 1.4211(13) 0.8755(9) 0.3070(8) 0.263(8) Uani 1 1 d . . .
H28A H 1.4378 0.9571 0.3074 0.395 Uiso 1 1 calc R . .
H28B H 1.5002 0.8173 0.2776 0.395 Uiso 1 1 calc R . .
H28C H 1.4191 0.8255 0.3501 0.395 Uiso 1 1 calc R . .
C29 C 1.2413(4) 1.4143(4) 0.2445(2) 0.0545(10) Uani 1 1 d . . .
C30 C 1.0946(5) 1.5405(4) 0.2528(2) 0.0694(12) Uani 1 1 d . . .
H30A H 1.1122 1.6153 0.2622 0.104 Uiso 1 1 calc R . .
H30B H 1.0260 1.5175 0.2881 0.104 Uiso 1 1 calc R . .
H30C H 1.0529 1.5683 0.2133 0.104 Uiso 1 1 calc R . .
C31 C 1.3566(5) 1.4536(5) 0.1925(3) 0.0807(15) Uani 1 1 d . . .
H31A H 1.4495 1.3740 0.1881 0.121 Uiso 1 1 calc R . .
H31B H 1.3716 1.5267 0.2054 0.121 Uiso 1 1 calc R . .
H31C H 1.3208 1.4847 0.1515 0.121 Uiso 1 1 calc R . .
C32 C 1.2988(7) 1.3709(5) 0.3099(3) 0.0902(16) Uani 1 1 d . . .
H32A H 1.3922 1.2917 0.3064 0.135 Uiso 1 1 calc R . .
H32B H 1.2272 1.3476 0.3433 0.135 Uiso 1 1 calc R . .
H32C H 1.3129 1.4464 0.3209 0.135 Uiso 1 1 calc R . .
C33 C 0.7363(5) 1.3219(4) 0.3731(2) 0.0588(11) Uani 1 1 d . . .
C34 C 0.7313(10) 1.4307(7) 0.3118(3) 0.135(3) Uani 1 1 d . . .
H34A H 0.8199 1.3943 0.2805 0.202 Uiso 1 1 calc R . .
H34B H 0.7261 1.5141 0.3240 0.202 Uiso 1 1 calc R . .
H34C H 0.6450 1.4511 0.2930 0.202 Uiso 1 1 calc R . .
C35 C 0.8752(9) 1.3043(8) 0.3936(5) 0.161(4) Uani 1 1 d . . .
H35A H 0.9569 1.2777 0.3582 0.242 Uiso 1 1 calc R . .
H35B H 0.8954 1.2334 0.4303 0.242 Uiso 1 1 calc R . .
H35C H 0.8634 1.3902 0.4056 0.242 Uiso 1 1 calc R . .
C36 C 0.5989(11) 1.3863(9) 0.4181(6) 0.206(5) Uani 1 1 d . . .
H36A H 0.5847 1.4797 0.4205 0.309 Uiso 1 1 calc R . .
H36B H 0.6063 1.3339 0.4606 0.309 Uiso 1 1 calc R . .
H36C H 0.5155 1.3877 0.4027 0.309 Uiso 1 1 calc R . .
C37 C 0.7890(5) 0.8244(5) 0.4517(2) 0.0719(13) Uani 1 1 d . . .
C38 C 0.9391(6) 0.7020(6) 0.4374(3) 0.0959(17) Uani 1 1 d . . .
H38A H 0.9472 0.6275 0.4724 0.144 Uiso 1 1 calc R . .
H38B H 1.0192 0.7311 0.4334 0.144 Uiso 1 1 calc R . .
H38C H 0.9447 0.6706 0.3974 0.144 Uiso 1 1 calc R . .
C39 C 0.7833(9) 0.8684(7) 0.5164(2) 0.119(2) Uani 1 1 d . . .
H39A H 0.7996 0.7898 0.5496 0.178 Uiso 1 1 calc R . .
H39B H 0.6871 0.9400 0.5283 0.178 Uiso 1 1 calc R . .
H39C H 0.8595 0.9029 0.5119 0.178 Uiso 1 1 calc R . .
C40 C 0.6610(7) 0.7754(7) 0.4598(3) 0.1047(19) Uani 1 1 d . . .
H40A H 0.6722 0.7002 0.4946 0.157 Uiso 1 1 calc R . .
H40B H 0.6646 0.7444 0.4200 0.157 Uiso 1 1 calc R . .
H40C H 0.5669 0.8509 0.4698 0.157 Uiso 1 1 calc R . .
N1 N 1.0024(3) 1.1524(3) 0.08603(15) 0.0424(7) Uani 1 1 d . . .
N2 N 0.7510(3) 1.1197(3) 0.16565(14) 0.0453(8) Uani 1 1 d . . .
O1 O 1.1328(4) 1.4388(3) 0.12850(17) 0.0659(9) Uani 1 1 d . . .
O2 O 0.7890(3) 0.8027(3) 0.32031(15) 0.0621(8) Uani 1 1 d . . .
O3 O 1.0621(4) 1.3381(3) 0.05001(14) 0.0702(9) Uani 1 1 d . . .
O4 O 0.7691(3) 0.9032(3) 0.20399(13) 0.0623(8) Uani 1 1 d . . .

loop_
_atom_site_aniso_label
_atom_site_aniso_U_11
_atom_site_aniso_U_22
_atom_site_aniso_U_33
_atom_site_aniso_U_23
_atom_site_aniso_U_13
_atom_site_aniso_U_12
O1C 0.087(2) 0.0525(19) 0.099(2) 0.0101(18) -0.0037(19) -0.0299(17)
C1C 0.062(3) 0.046(3) 0.107(4) 0.004(3) 0.019(3) -0.015(2)
C2C 0.137(6) 0.074(4) 0.118(5) 0.012(4) -0.022(5) -0.008(4)
C3C 0.133(6) 0.066(4) 0.206(8) 0.003(4) -0.007(5) -0.052(4)
C1 0.0408(19) 0.039(2) 0.046(2) -0.0022(16) -0.0047(15) -0.0203(16)
C2 0.045(2) 0.0348(19) 0.053(2) -0.0007(16) -0.0044(17) -0.0187(16)
C3 0.042(2) 0.040(2) 0.054(2) -0.0077(17) -0.0058(17) -0.0198(16)
C4 0.047(2) 0.043(2) 0.054(2) -0.0060(18) -0.0127(18) -0.0196(17)
C5 0.0414(19) 0.0324(18) 0.052(2) -0.0045(15) -0.0096(16) -0.0139(15)
C6 0.045(2) 0.036(2) 0.052(2) -0.0058(16) -0.0086(17) -0.0198(17)
C7 0.051(2) 0.038(2) 0.047(2) -0.0023(17) -0.0038(17) -0.0223(17)
C8 0.054(2) 0.0314(18) 0.0308(17) 0.0007(14) -0.0086(15) -0.0155(16)
C9 0.065(3) 0.046(2) 0.044(2) -0.0027(17) -0.0031(19) -0.022(2)
C10 0.095(4) 0.048(2) 0.036(2) 0.0005(18) -0.007(2) -0.024(2)
C11 0.094(4) 0.046(2) 0.037(2) -0.0046(18) -0.028(2) -0.013(2)
C12 0.062(2) 0.0320(19) 0.046(2) -0.0041(16) -0.0223(18) -0.0078(17)
C13 0.050(2) 0.0266(17) 0.0387(19) -0.0022(14) -0.0113(15) -0.0103(15)
C14 0.051(2) 0.0363(19) 0.043(2) -0.0033(15) -0.0092(16) -0.0173(16)
C15 0.057(3) 0.070(3) 0.060(3) -0.012(2) -0.005(2) -0.032(2)
C16 0.064(3) 0.077(3) 0.083(4) -0.016(3) -0.024(3) -0.032(2)
C17 0.071(3) 0.056(3) 0.069(3) -0.014(2) -0.034(2) -0.015(2)
C18 0.048(2) 0.041(2) 0.040(2) -0.0023(16) -0.0019(15) -0.0219(17)
C19 0.0417(19) 0.046(2) 0.0353(18) -0.0028(16) -0.0029(15) -0.0181(16)
C20 0.048(2) 0.043(2) 0.042(2) -0.0009(18) -0.0070(16) -0.0172(17)
C21 0.042(2) 0.055(2) 0.051(2) -0.0110(19) -0.0069(17) -0.0148(18)
C22 0.059(3) 0.075(3) 0.039(2) -0.009(2) -0.0107(19) -0.024(2)
C23 0.052(2) 0.058(3) 0.044(2) 0.0036(18) -0.0043(17) -0.0178(19)
C24 0.046(2) 0.041(2) 0.043(2) -0.0005(16) 0.0010(16) -0.0156(17)
C25 0.057(2) 0.040(2) 0.067(3) 0.0038(18) -0.026(2) -0.0216(18)
C26 0.332(12) 0.117(6) 0.248(10) 0.122(6) -0.223(10) -0.162(8)
C27 0.292(13) 0.111(6) 0.100(5) 0.022(5) -0.008(6) -0.073(7)
C28 0.223(11) 0.110(6) 0.50(2) 0.166(10) -0.259(14) -0.096(7)
C29 0.060(2) 0.041(2) 0.071(3) -0.0090(19) -0.013(2) -0.0266(19)
C30 0.076(3) 0.049(2) 0.088(3) -0.020(2) -0.005(2) -0.028(2)
C31 0.072(3) 0.072(3) 0.116(4) -0.023(3) 0.002(3) -0.048(3)
C32 0.133(5) 0.070(3) 0.102(4) -0.008(3) -0.053(3) -0.056(3)
C33 0.064(3) 0.063(3) 0.056(2) -0.015(2) -0.011(2) -0.027(2)
C34 0.234(9) 0.090(4) 0.110(5) -0.015(4) -0.035(5) -0.087(5)
C35 0.125(6) 0.114(6) 0.288(11) -0.056(6) -0.073(7) -0.053(5)
C36 0.205(9) 0.152(7) 0.285(12) -0.159(8) 0.131(8) -0.119(7)
C37 0.086(3) 0.077(3) 0.044(2) 0.011(2) -0.013(2) -0.032(3)
C38 0.104(4) 0.078(4) 0.083(4) 0.029(3) -0.036(3) -0.021(3)
C39 0.175(6) 0.122(5) 0.047(3) 0.022(3) -0.029(3) -0.057(5)
C40 0.117(5) 0.119(5) 0.074(3) 0.031(3) -0.004(3) -0.067(4)
N1 0.0526(18) 0.0377(17) 0.0378(17) 0.0068(14) -0.0112(14) -0.0220(14)
N2 0.060(2) 0.0438(19) 0.0379(17) -0.0024(14) -0.0058(14) -0.0281(16)
O1 0.096(2) 0.0391(16) 0.072(2) 0.0083(14) -0.0226(17) -0.0377(15)
O2 0.082(2) 0.0457(16) 0.0536(18) 0.0037(13) -0.0110(15) -0.0255(14)
O3 0.111(2) 0.0586(18) 0.0598(18) 0.0185(14) -0.0318(16) -0.0539(18)
O4 0.091(2) 0.0482(16) 0.0494(16) -0.0061(13) -0.0036(14) -0.0332(15)

loop_
_atom_type_symbol
_atom_type_description
_atom_type_scat_dispersion_real
_atom_type_scat_dispersion_imag
_atom_type_scat_source
C C 0.0033 0.0016 'International Tables Vol C Tables 4.2.6.8 and 6.1.1.4'
H H 0.0000 0.0000 'International Tables Vol C Tables 4.2.6.8 and 6.1.1.4'
N N 0.0061 0.0033 'International Tables Vol C Tables 4.2.6.8 and 6.1.1.4'
O O 0.0106 0.0060 'International Tables Vol C Tables 4.2.6.8 and 6.1.1.4'

loop_
_geom_angle_atom_site_label_1
_geom_angle_atom_site_label_2
_geom_angle_atom_site_label_3
_geom_angle
_geom_angle_site_symmetry_1
_geom_angle_site_symmetry_3
_geom_angle_publ_flag
O1C C1C C3C 120.4(6) . . ?
O1C C1C C2C 120.5(5) . . ?
C3C C1C C2C 119.1(6) . . ?
C6 C1 C2 118.8(3) . . ?
C6 C1 C7 122.2(3) . . ?
C2 C1 C7 119.1(3) . . ?
O1 C2 C3 118.6(3) . . ?
O1 C2 C1 120.3(3) . . ?
C3 C2 C1 121.1(3) . . ?
C4 C3 C2 116.4(3) . . ?
C4 C3 C29 122.6(3) . . ?
C2 C3 C29 121.0(3) . . ?
C3 C4 C5 124.8(4) . . ?
C6 C5 C4 117.0(3) . . ?
C6 C5 C25 122.3(3) . . ?
C4 C5 C25 120.7(3) . . ?
C5 C6 C1 121.8(3) . . ?
O3 C7 N1 120.7(3) . . ?
O3 C7 C1 121.4(3) . . ?
N1 C7 C1 117.8(3) . . ?
C9 C8 N1 118.1(3) . . ?
C9 C8 C13 121.1(3) . . ?
N1 C8 C13 120.8(3) . . ?
C8 C9 C10 121.4(4) . . ?
C11 C10 C9 119.8(4) . . ?
C10 C11 C12 121.3(4) . . ?
C17 C12 C11 120.0(4) . . ?
C17 C12 C13 120.1(4) . . ?
C11 C12 C13 119.9(4) . . ?
C12 C13 C14 116.6(3) . . ?
C12 C13 C8 116.4(3) . . ?
C14 C13 C8 127.0(3) . . ?
C15 C14 N2 117.9(3) . . ?
C15 C14 C13 120.4(3) . . ?
N2 C14 C13 121.7(3) . . ?
C14 C15 C16 122.5(4) . . ?
C17 C16 C15 119.0(4) . . ?
C16 C17 C12 121.4(4) . . ?
O4 C18 N2 118.8(3) . . ?
O4 C18 C19 121.8(3) . . ?
N2 C18 C19 119.4(3) . . ?
C20 C19 C24 119.4(3) . . ?
C20 C19 C18 122.3(3) . . ?
C24 C19 C18 118.4(3) . . ?
C21 C20 C19 121.9(4) . . ?
C20 C21 C22 116.3(4) . . ?
C20 C21 C33 123.0(4) . . ?
C22 C21 C33 120.6(4) . . ?
C23 C22 C21 125.5(4) . . ?
C22 C23 C24 116.2(4) . . ?
C22 C23 C37 122.5(4) . . ?
C24 C23 C37 121.3(4) . . ?
O2 C24 C23 118.4(3) . . ?
O2 C24 C19 120.9(3) . . ?
C23 C24 C19 120.6(3) . . ?
C28 C25 C26 129.1(6) . . ?
C28 C25 C5 112.9(4) . . ?
C26 C25 C5 113.8(4) . . ?
C28 C25 C27 92.0(9) . . ?
C26 C25 C27 92.4(7) . . ?
C5 C25 C27 107.6(4) . . ?
C30 C29 C31 109.9(4) . . ?
C30 C29 C3 110.7(3) . . ?
C31 C29 C3 109.5(3) . . ?
C30 C29 C32 107.0(4) . . ?
C31 C29 C32 108.1(4) . . ?
C3 C29 C32 111.5(3) . . ?
C36 C33 C35 115.0(7) . . ?
C36 C33 C21 111.5(4) . . ?
C35 C33 C21 111.1(4) . . ?
C36 C33 C34 105.7(7) . . ?
C35 C33 C34 100.9(6) . . ?
C21 C33 C34 112.1(4) . . ?
C39 C37 C38 107.7(4) . . ?
C39 C37 C23 111.4(4) . . ?
C38 C37 C23 110.5(4) . . ?
C39 C37 C40 108.1(4) . . ?
C38 C37 C40 109.0(5) . . ?
C23 C37 C40 110.1(4) . . ?
C7 N1 C8 125.3(3) . . ?
C18 N2 C14 122.7(3) . . ?

loop_
_geom_bond_atom_site_label_1
_geom_bond_atom_site_label_2
_geom_bond_distance
_geom_bond_site_symmetry_2
_geom_bond_publ_flag
O1C C1C 1.218(5) . ?
C1C C3C 1.478(8) . ?
C1C C2C 1.487(9) . ?
C1 C6 1.405(5) . ?
C1 C2 1.405(5) . ?
C1 C7 1.475(5) . ?
C2 O1 1.357(4) . ?
C2 C3 1.401(5) . ?
C3 C4 1.384(5) . ?
C3 C29 1.533(5) . ?
C4 C5 1.392(5) . ?
C5 C6 1.372(5) . ?
C5 C25 1.529(5) . ?
C7 O3 1.236(4) . ?
C7 N1 1.353(4) . ?
C8 C9 1.366(5) . ?
C8 N1 1.423(4) . ?
C8 C13 1.429(5) . ?
C9 C10 1.393(6) . ?
C10 C11 1.344(6) . ?
C11 C12 1.418(6) . ?
C12 C17 1.413(6) . ?
C12 C13 1.428(5) . ?
C13 C14 1.431(5) . ?
C14 C15 1.365(5) . ?
C14 N2 1.430(5) . ?
C15 C16 1.388(6) . ?
C16 C17 1.356(7) . ?
C18 O4 1.243(4) . ?
C18 N2 1.354(4) . ?
C18 C19 1.476(5) . ?
C19 C20 1.401(5) . ?
C19 C24 1.406(5) . ?
C20 C21 1.372(5) . ?
C21 C22 1.402(6) . ?
C21 C33 1.525(6) . ?
C22 C23 1.375(6) . ?
C23 C24 1.411(5) . ?
C23 C37 1.530(6) . ?
C24 O2 1.352(4) . ?
C25 C28 1.420(8) . ?
C25 C26 1.425(7) . ?
C25 C27 1.584(9) . ?
C29 C30 1.521(6) . ?
C29 C31 1.535(6) . ?
C29 C32 1.536(6) . ?
C33 C36 1.464(8) . ?
C33 C35 1.480(7) . ?
C33 C34 1.550(8) . ?
C37 C39 1.528(7) . ?
C37 C38 1.535(7) . ?
C37 C40 1.545(7) . ?

loop_
_cod_related_entry_id
_cod_related_entry_database
_cod_related_entry_code
1 ChemSpider 21143867
